data_2211628
loop_
_publ_author_name
'Abdassalam Abdelhafiz Tameem'
'Abdussalam Salhin'
'Bahruddin Saad'
'Ismail Ab. Rahman'
'Muhammad Idiris Saleh'
'Shea-Lin Ng'
'Hoong-Kun Fun'

_publ_section_title
;
 Benzophenone 2,4-dinitrophenylhydrazone
;
_journal_coeditor_code SJ2165
_journal_issue 12
_journal_name_full 'Acta Crystallographica Section E'
_journal_page_first o5686
_journal_page_last o5688
_journal_paper_doi 10.1107/S1600536806048112
_journal_volume 62
_journal_year 2006
_chemical_formula_iupac 'C19 H14 N4 O4'
_chemical_formula_moiety 'C19 H14 N4 O4'
_chemical_formula_sum 'C19 H14 N4 O4'
_chemical_formula_weight 362.34
_chemical_name_systematic
;
Benzophenone-2,4-dinitrophenylhydrazone
;
_space_group_IT_number 14
_symmetry_cell_setting monoclinic
_symmetry_space_group_name_Hall '-P 2ybc'
_symmetry_space_group_name_H-M 'P 1 21/c 1'
_atom_sites_solution_hydrogens geom
_atom_sites_solution_primary direct
_atom_sites_solution_secondary difmap
_audit_creation_method SHELXL-97
_cell_angle_alpha 90.00
_cell_angle_beta 110.253(3)
_cell_angle_gamma 90.00
_cell_formula_units_Z 8
_cell_length_a 13.6764(6)
_cell_length_b 6.9852(3)
_cell_length_c 37.9306(18)
_cell_measurement_reflns_used 2745
_cell_measurement_temperature 297(2)
_cell_measurement_theta_max 25.00
_cell_measurement_theta_min 1.14
_cell_volume 3399.6(3)
_computing_cell_refinement APEX2
_computing_data_collection 'APEX2 (Bruker, 2005)'
_computing_data_reduction 'SAINT (Bruker, 2005)'
_computing_molecular_graphics SHELXTL
_computing_publication_material
;
SHELXTL, PARST (Nardelli, 1995) and PLATON (Spek, 2003)
;
_computing_structure_refinement SHELXTL
_computing_structure_solution 'SHELXTL (Sheldrick, 1998)'
_diffrn_ambient_temperature 297(2)
_diffrn_detector_area_resol_mean 8.33
_diffrn_measured_fraction_theta_full 1.000
_diffrn_measured_fraction_theta_max 1.000
_diffrn_measurement_device_type
;
Bruker SMART APEX2 CCD area-detector diffractometer
;
_diffrn_measurement_method '\w scans'
_diffrn_radiation_monochromator graphite
_diffrn_radiation_source 'fine-focus sealed tube'
_diffrn_radiation_type MoK\a
_diffrn_radiation_wavelength 0.71073
_diffrn_reflns_av_R_equivalents 0.0912
_diffrn_reflns_av_sigmaI/netI 0.0830
_diffrn_reflns_limit_h_max 16
_diffrn_reflns_limit_h_min -16
_diffrn_reflns_limit_k_max 8
_diffrn_reflns_limit_k_min -8
_diffrn_reflns_limit_l_max 44
_diffrn_reflns_limit_l_min -45
_diffrn_reflns_number 35803
_diffrn_reflns_theta_full 25.00
_diffrn_reflns_theta_max 25.00
_diffrn_reflns_theta_min 1.14
_diffrn_standards_number 0
_exptl_absorpt_coefficient_mu 0.103
_exptl_absorpt_correction_T_max 0.9883
_exptl_absorpt_correction_T_min 0.9642
_exptl_absorpt_correction_type multi-scan
_exptl_absorpt_process_details '(SADABS; Bruker, 2005)'
_exptl_crystal_colour light_orange
_exptl_crystal_density_diffrn 1.416
_exptl_crystal_density_method 'not measured'
_exptl_crystal_description plate
_exptl_crystal_F_000 1504
_exptl_crystal_size_max 0.36
_exptl_crystal_size_mid 0.29
_exptl_crystal_size_min 0.12
_refine_diff_density_max 0.316
_refine_diff_density_min -0.270
_refine_ls_extinction_method none
_refine_ls_goodness_of_fit_ref 1.064
_refine_ls_hydrogen_treatment mixed
_refine_ls_matrix_type full
_refine_ls_number_parameters 495
_refine_ls_number_reflns 6003
_refine_ls_number_restraints 0
_refine_ls_restrained_S_all 1.064
_refine_ls_R_factor_all 0.1809
_refine_ls_R_factor_gt 0.0864
_refine_ls_shift/su_max <0.001
_refine_ls_shift/su_mean <0.001
_refine_ls_structure_factor_coef Fsqd
_refine_ls_weighting_details 'calc w=1/[\s^2^(Fo^2^)+(0.1037P)^2^+1.1324P] where P=(Fo^2^+2Fc^2^)/3'
_refine_ls_weighting_scheme calc
_refine_ls_wR_factor_gt 0.1965
_refine_ls_wR_factor_ref 0.2495
_reflns_number_gt 2866
_reflns_number_total 6003
_reflns_threshold_expression I>2\s(I)
_cod_data_source_file sj2165.cif
_cod_data_source_block I
_cod_original_sg_symbol_H-M P21/c
_cod_database_code 2211628
_cod_database_fobs_code 2211628

loop_
_symmetry_equiv_pos_as_xyz
'x, y, z'
'-x, y+1/2, -z+1/2'
'-x, -y, -z'
'x, -y-1/2, z-1/2'

loop_
_atom_site_type_symbol
_atom_site_label
_atom_site_fract_x
_atom_site_fract_y
_atom_site_fract_z
_atom_site_U_iso_or_equiv
_atom_site_adp_type
_atom_site_calc_flag
_atom_site_refinement_flags
_atom_site_occupancy
O O1A -0.0077(2) -0.0655(5) 0.59410(9) 0.0608(9) Uani d . 1
O O2A -0.1209(2) -0.0375(5) 0.62153(9) 0.0671(10) Uani d . 1
O O3A -0.0309(3) 0.1737(6) 0.74766(10) 0.0852(13) Uani d . 1
O O4A 0.1296(3) 0.2227(6) 0.78133(10) 0.0882(13) Uani d . 1
N N1A 0.2973(3) -0.0472(5) 0.63932(10) 0.0457(9) Uani d . 1
N N2A 0.1913(3) -0.0260(5) 0.63201(11) 0.0462(10) Uani d . 1
N N3A -0.0304(3) -0.0310(5) 0.62228(11) 0.0487(10) Uani d . 1
N N4A 0.0623(4) 0.1761(6) 0.75165(12) 0.0612(11) Uani d . 1
C C1A 0.5021(4) -0.1676(6) 0.65506(13) 0.0515(12) Uani d . 1
H H1A 0.4741 -0.1831 0.6740 0.062 Uiso calc R 1
C C2A 0.6080(4) -0.1940(7) 0.66303(16) 0.0627(14) Uani d . 1
H H2A 0.6505 -0.2281 0.6872 0.075 Uiso calc R 1
C C3A 0.6504(4) -0.1699(7) 0.63527(19) 0.0714(16) Uani d . 1
H H3A 0.7216 -0.1858 0.6406 0.086 Uiso calc R 1
C C4A 0.5871(4) -0.1228(7) 0.59994(18) 0.0662(15) Uani d . 1
H H4A 0.6153 -0.1083 0.5810 0.079 Uiso calc R 1
C C5A 0.4809(4) -0.0960(7) 0.59179(14) 0.0577(13) Uani d . 1
H H5A 0.4386 -0.0626 0.5676 0.069 Uiso calc R 1
C C6A 0.4380(3) -0.1186(6) 0.61947(13) 0.0445(11) Uani d . 1
C C7A 0.3248(3) -0.0834(6) 0.61092(13) 0.0442(11) Uani d . 1
C C8A 0.2525(3) -0.0875(7) 0.57119(12) 0.0452(11) Uani d . 1
C C9A 0.2229(4) -0.2593(8) 0.55305(14) 0.0640(14) Uani d . 1
H H9A 0.2489 -0.3732 0.5655 0.077 Uiso calc R 1
C C10A 0.1541(4) -0.2636(10) 0.51616(16) 0.0826(17) Uani d . 1
H H10A 0.1321 -0.3804 0.5043 0.099 Uiso calc R 1
C C11A 0.1190(4) -0.0982(10) 0.49741(16) 0.0754(16) Uani d . 1
H H11A 0.0743 -0.1019 0.4725 0.090 Uiso calc R 1
C C12A 0.1491(4) 0.0736(9) 0.51486(16) 0.0732(16) Uani d . 1
H H12A 0.1252 0.1872 0.5020 0.088 Uiso calc R 1
C C13A 0.2149(4) 0.0776(7) 0.55157(15) 0.0655(14) Uani d . 1
H H13A 0.2346 0.1951 0.5635 0.079 Uiso calc R 1
C C14A 0.1579(3) 0.0209(6) 0.66027(12) 0.0409(11) Uani d . 1
C C15A 0.0513(3) 0.0220(6) 0.65716(12) 0.0425(11) Uani d . 1
C C16A 0.0205(3) 0.0719(6) 0.68696(13) 0.0476(12) Uani d . 1
H H16A -0.0497 0.0708 0.6842 0.057 Uiso calc R 1
C C17A 0.0936(3) 0.1227(6) 0.72036(12) 0.0459(11) Uani d . 1
C C18A 0.1995(3) 0.1237(7) 0.72493(13) 0.0530(12) Uani d . 1
H H18A 0.2490 0.1588 0.7478 0.064 Uiso calc R 1
C C19A 0.2298(3) 0.0726(6) 0.69541(12) 0.0498(12) Uani d . 1
H H19A 0.3004 0.0722 0.6988 0.060 Uiso calc R 1
O O2B 0.3749(3) 0.3936(5) 0.62378(9) 0.0692(10) Uani d . 1
O O3B 0.4694(3) 0.1804(6) 0.74998(10) 0.0868(13) Uani d . 1
O O4B 0.6300(3) 0.1241(6) 0.78269(10) 0.0847(12) Uani d . 1
N N1B 0.7906(3) 0.3905(5) 0.63908(10) 0.0464(9) Uani d . 1
N N2B 0.6860(3) 0.3689(6) 0.63202(12) 0.0487(10) Uani d . 1
N N3B 0.4642(3) 0.3754(5) 0.62334(11) 0.0488(10) Uani d . 1
N N4B 0.5618(4) 0.1719(6) 0.75331(12) 0.0600(11) Uani d . 1
C C1B 0.9944(3) 0.5229(6) 0.65585(13) 0.0494(12) Uani d . 1
H H1B 0.9643 0.5504 0.6738 0.059 Uiso calc R 1
C C2B 1.1009(4) 0.5427(7) 0.66461(14) 0.0607(14) Uani d . 1
H H2B 1.1422 0.5828 0.6885 0.073 Uiso calc R 1
C C3B 1.1461(4) 0.5033(7) 0.63820(17) 0.0655(15) Uani d . 1
H H3B 1.2179 0.5143 0.6445 0.079 Uiso calc R 1
C C4B 1.0865(4) 0.4486(8) 0.60304(17) 0.0691(15) Uani d . 1
H H4B 1.1173 0.4239 0.5852 0.083 Uiso calc R 1
C C5B 0.9791(4) 0.4294(7) 0.59365(13) 0.0552(13) Uani d . 1
H H5B 0.9382 0.3944 0.5694 0.066 Uiso calc R 1
C C6B 0.9328(3) 0.4623(6) 0.62039(12) 0.0442(11) Uani d . 1
C C7B 0.8198(3) 0.4309(6) 0.61091(13) 0.0442(11) Uani d . 1
C C8B 0.7485(3) 0.4391(7) 0.57110(13) 0.0502(12) Uani d . 1
C C13B 0.7375(4) 0.6045(8) 0.55033(15) 0.0634(14) Uani d . 1
H H13B 0.7745 0.7139 0.5612 0.076 Uiso calc R 1
C C12B 0.6710(5) 0.6074(10) 0.51316(17) 0.0823(18) Uani d . 1
H H12B 0.6632 0.7195 0.4992 0.099 Uiso calc R 1
C C11B 0.6169(4) 0.4462(12) 0.49681(17) 0.087(2) Uani d . 1
H H11B 0.5726 0.4492 0.4719 0.104 Uiso calc R 1
C C10B 0.6280(4) 0.2828(11) 0.51700(16) 0.090(2) Uani d . 1
H H10B 0.5915 0.1734 0.5059 0.108 Uiso calc R 1
C C9B 0.6938(4) 0.2785(8) 0.55419(14) 0.0683(15) Uani d . 1
H H9B 0.7012 0.1657 0.5679 0.082 Uiso calc R 1
C C14B 0.6536(3) 0.3218(6) 0.66095(12) 0.0396(11) Uani d . 1
C C15B 0.5462(3) 0.3243(6) 0.65786(12) 0.0398(11) Uani d . 1
C C16B 0.5180(3) 0.2789(6) 0.68813(12) 0.0444(11) Uani d . 1
H H16B 0.4482 0.2836 0.6860 0.053 Uiso calc R 1
C C17B 0.5916(3) 0.2270(6) 0.72137(12) 0.0439(11) Uani d . 1
C C18B 0.6970(3) 0.2192(6) 0.72522(13) 0.0491(12) Uani d . 1
H H18B 0.7467 0.1811 0.7478 0.059 Uiso calc R 1
C C19B 0.7261(3) 0.2676(6) 0.69568(12) 0.0476(12) Uani d . 1
H H19B 0.7965 0.2648 0.6986 0.057 Uiso calc R 1
O O1B 0.4854(2) 0.3993(5) 0.59473(9) 0.0642(10) Uani d . 1
H H2C 0.148(4) -0.067(7) 0.6083(13) 0.073(16) Uiso d . 1
H H2D 0.640(4) 0.386(7) 0.6109(13) 0.065(17) Uiso d . 1

loop_
_atom_site_aniso_label
_atom_site_aniso_U_11
_atom_site_aniso_U_22
_atom_site_aniso_U_33
_atom_site_aniso_U_12
_atom_site_aniso_U_13
_atom_site_aniso_U_23
O1A 0.048(2) 0.087(3) 0.046(2) 0.0039(17) 0.0152(17) -0.0057(18)
O2A 0.035(2) 0.089(3) 0.075(2) -0.0021(17) 0.0177(18) -0.0147(19)
O3A 0.051(2) 0.143(4) 0.071(3) 0.014(2) 0.033(2) -0.010(2)
O4A 0.065(3) 0.149(4) 0.050(2) 0.008(2) 0.019(2) -0.019(2)
N1A 0.036(2) 0.055(2) 0.051(2) -0.0035(17) 0.0209(19) -0.0009(19)
N2A 0.036(2) 0.061(3) 0.044(3) 0.0005(18) 0.017(2) -0.004(2)
N3A 0.040(3) 0.050(2) 0.055(3) 0.0066(18) 0.016(2) 0.002(2)
N4A 0.055(3) 0.086(3) 0.048(3) 0.014(2) 0.026(2) 0.002(2)
C1A 0.050(3) 0.055(3) 0.051(3) -0.003(2) 0.019(3) -0.007(2)
C2A 0.040(3) 0.058(3) 0.080(4) 0.008(2) 0.007(3) -0.001(3)
C3A 0.037(3) 0.066(4) 0.116(5) -0.001(3) 0.034(4) -0.010(3)
C4A 0.062(4) 0.059(3) 0.096(5) -0.003(3) 0.051(4) -0.001(3)
C5A 0.042(3) 0.067(3) 0.070(4) -0.006(2) 0.028(3) -0.003(3)
C6A 0.043(3) 0.047(3) 0.047(3) -0.005(2) 0.019(2) -0.005(2)
C7A 0.039(3) 0.051(3) 0.049(3) -0.003(2) 0.024(2) -0.001(2)
C8A 0.035(3) 0.061(3) 0.043(3) 0.000(2) 0.018(2) -0.005(3)
C9A 0.062(3) 0.068(4) 0.059(3) 0.004(3) 0.017(3) -0.004(3)
C10A 0.081(4) 0.095(5) 0.064(4) -0.005(4) 0.015(3) -0.021(4)
C11A 0.063(4) 0.104(5) 0.053(3) 0.013(4) 0.012(3) 0.006(4)
C12A 0.067(4) 0.079(4) 0.070(4) 0.020(3) 0.020(3) 0.021(3)
C13A 0.063(3) 0.061(4) 0.067(4) 0.009(3) 0.016(3) 0.012(3)
C14A 0.040(3) 0.048(3) 0.038(3) 0.004(2) 0.017(2) 0.003(2)
C15A 0.036(3) 0.047(3) 0.042(3) 0.002(2) 0.010(2) 0.001(2)
C16A 0.042(3) 0.055(3) 0.050(3) 0.009(2) 0.020(2) 0.006(2)
C17A 0.041(3) 0.059(3) 0.043(3) 0.008(2) 0.020(2) 0.008(2)
C18A 0.042(3) 0.069(3) 0.044(3) 0.007(2) 0.009(2) 0.005(2)
C19A 0.038(3) 0.067(3) 0.048(3) -0.002(2) 0.020(2) -0.001(2)
O2B 0.037(2) 0.094(3) 0.075(2) 0.0068(18) 0.0165(18) 0.0112(19)
O3B 0.054(3) 0.144(4) 0.073(3) -0.011(2) 0.035(2) 0.013(2)
O4B 0.069(3) 0.131(3) 0.051(2) -0.013(2) 0.016(2) 0.019(2)
N1B 0.031(2) 0.055(2) 0.053(3) -0.0040(17) 0.0157(18) -0.0013(19)
N2B 0.038(3) 0.066(3) 0.044(3) 0.0016(19) 0.016(2) 0.003(2)
N3B 0.044(3) 0.048(2) 0.049(3) 0.0021(18) 0.010(2) 0.0048(19)
N4B 0.055(3) 0.079(3) 0.051(3) -0.010(2) 0.024(2) 0.000(2)
C1B 0.049(3) 0.046(3) 0.055(3) -0.005(2) 0.020(3) 0.001(2)
C2B 0.044(3) 0.063(3) 0.063(3) -0.006(2) 0.003(3) 0.010(3)
C3B 0.043(3) 0.063(4) 0.095(5) -0.003(2) 0.029(3) 0.007(3)
C4B 0.057(4) 0.078(4) 0.087(4) 0.010(3) 0.042(3) 0.003(3)
C5B 0.046(3) 0.071(3) 0.052(3) -0.005(2) 0.020(2) -0.004(3)
C6B 0.039(3) 0.050(3) 0.050(3) -0.005(2) 0.022(2) -0.001(2)
C7B 0.041(3) 0.046(3) 0.049(3) 0.002(2) 0.021(2) 0.002(2)
C8B 0.039(3) 0.069(4) 0.046(3) 0.003(2) 0.019(2) -0.003(3)
C13B 0.046(3) 0.080(4) 0.066(4) 0.009(3) 0.021(3) 0.018(3)
C12B 0.065(4) 0.114(5) 0.072(4) 0.018(4) 0.030(4) 0.028(4)
C11B 0.051(4) 0.156(7) 0.050(4) 0.009(4) 0.013(3) 0.017(4)
C10B 0.066(4) 0.150(6) 0.050(4) -0.023(4) 0.016(3) -0.019(4)
C9B 0.066(4) 0.088(4) 0.053(3) -0.009(3) 0.025(3) -0.002(3)
C14B 0.037(3) 0.040(3) 0.045(3) 0.0011(19) 0.018(2) -0.003(2)
C15B 0.037(3) 0.043(3) 0.040(3) -0.0010(19) 0.014(2) 0.003(2)
C16B 0.035(3) 0.051(3) 0.049(3) -0.001(2) 0.017(2) -0.003(2)
C17B 0.047(3) 0.048(3) 0.041(3) -0.007(2) 0.022(2) -0.003(2)
C18B 0.036(3) 0.065(3) 0.045(3) -0.002(2) 0.013(2) 0.000(2)
C19B 0.032(2) 0.067(3) 0.044(3) -0.001(2) 0.013(2) -0.001(2)
O1B 0.053(2) 0.093(3) 0.047(2) 0.0082(18) 0.0166(17) 0.0179(19)

loop_
_atom_type_symbol
_atom_type_description
_atom_type_scat_dispersion_real
_atom_type_scat_dispersion_imag
_atom_type_scat_source
C C 0.0033 0.0016 'International Tables Vol C Tables 4.2.6.8 and 6.1.1.4'
H H 0.0000 0.0000 'International Tables Vol C Tables 4.2.6.8 and 6.1.1.4'
N N 0.0061 0.0033 'International Tables Vol C Tables 4.2.6.8 and 6.1.1.4'
O O 0.0106 0.0060 'International Tables Vol C Tables 4.2.6.8 and 6.1.1.4'

loop_
_geom_angle_atom_site_label_1
_geom_angle_atom_site_label_2
_geom_angle_atom_site_label_3
_geom_angle
C7A N1A N2A 116.3(4)
C14A N2A N1A 119.2(4)
C14A N2A H2C 125(3)
N1A N2A H2C 115(3)
O2A N3A O1A 121.7(4)
O2A N3A C15A 118.8(4)
O1A N3A C15A 119.5(4)
O4A N4A O3A 122.2(4)
O4A N4A C17A 118.8(4)
O3A N4A C17A 119.0(4)
C6A C1A C2A 120.7(5)
C6A C1A H1A 119.6
C2A C1A H1A 119.6
C3A C2A C1A 120.1(5)
C3A C2A H2A 119.9
C1A C2A H2A 119.9
C4A C3A C2A 119.4(5)
C4A C3A H3A 120.3
C2A C3A H3A 120.3
C3A C4A C5A 120.7(5)
C3A C4A H4A 119.6
C5A C4A H4A 119.6
C6A C5A C4A 120.3(5)
C6A C5A H5A 119.9
C4A C5A H5A 119.9
C1A C6A C5A 118.8(4)
C1A C6A C7A 121.1(4)
C5A C6A C7A 120.0(4)
N1A C7A C6A 115.8(4)
N1A C7A C8A 124.7(4)
C6A C7A C8A 119.6(4)
C13A C8A C9A 118.2(5)
C13A C8A C7A 121.7(4)
C9A C8A C7A 120.1(4)
C8A C9A C10A 120.2(5)
C8A C9A H9A 119.9
C10A C9A H9A 119.9
C11A C10A C9A 120.3(6)
C11A C10A H10A 119.9
C9A C10A H10A 119.9
C10A C11A C12A 120.2(5)
C10A C11A H11A 119.9
C12A C11A H11A 119.9
C11A C12A C13A 119.5(5)
C11A C12A H12A 120.3
C13A C12A H12A 120.3
C12A C13A C8A 121.6(5)
C12A C13A H13A 119.2
C8A C13A H13A 119.2
N2A C14A C19A 120.1(4)
N2A C14A C15A 123.9(4)
C19A C14A C15A 116.0(4)
C16A C15A C14A 121.9(4)
C16A C15A N3A 116.9(4)
C14A C15A N3A 121.2(4)
C17A C16A C15A 119.6(4)
C17A C16A H16A 120.2
C15A C16A H16A 120.2
C16A C17A C18A 120.8(4)
C16A C17A N4A 120.2(4)
C18A C17A N4A 119.1(4)
C19A C18A C17A 119.4(4)
C19A C18A H18A 120.3
C17A C18A H18A 120.3
C18A C19A C14A 122.3(4)
C18A C19A H19A 118.9
C14A C19A H19A 118.9
C7B N1B N2B 117.5(4)
C14B N2B N1B 118.7(4)
C14B N2B H2D 118(3)
N1B N2B H2D 124(3)
O1B N3B O2B 122.4(4)
O1B N3B C15B 119.3(4)
O2B N3B C15B 118.3(4)
O4B N4B O3B 122.6(4)
O4B N4B C17B 119.0(4)
O3B N4B C17B 118.4(4)
C6B C1B C2B 120.1(5)
C6B C1B H1B 120.0
C2B C1B H1B 120.0
C3B C2B C1B 120.4(5)
C3B C2B H2B 119.8
C1B C2B H2B 119.8
C4B C3B C2B 120.3(5)
C4B C3B H3B 119.8
C2B C3B H3B 119.8
C3B C4B C5B 120.0(5)
C3B C4B H4B 120.0
C5B C4B H4B 120.0
C6B C5B C4B 120.3(5)
C6B C5B H5B 119.8
C4B C5B H5B 119.8
C1B C6B C5B 118.8(4)
C1B C6B C7B 121.1(4)
C5B C6B C7B 120.1(4)
N1B C7B C6B 115.3(4)
N1B C7B C8B 124.3(4)
C6B C7B C8B 120.3(4)
C13B C8B C9B 118.9(5)
C13B C8B C7B 121.1(5)
C9B C8B C7B 120.1(5)
C8B C13B C12B 119.8(5)
C8B C13B H13B 120.1
C12B C13B H13B 120.1
C11B C12B C13B 120.6(6)
C11B C12B H12B 119.7
C13B C12B H12B 119.7
C10B C11B C12B 119.9(6)
C10B C11B H11B 120.0
C12B C11B H11B 120.0
C11B C10B C9B 120.0(6)
C11B C10B H10B 120.0
C9B C10B H10B 120.0
C8B C9B C10B 120.8(6)
C8B C9B H9B 119.6
C10B C9B H9B 119.6
N2B C14B C19B 120.1(4)
N2B C14B C15B 122.9(4)
C19B C14B C15B 117.0(4)
C16B C15B C14B 120.4(4)
C16B C15B N3B 117.6(4)
C14B C15B N3B 122.0(4)
C17B C16B C15B 120.4(4)
C17B C16B H16B 119.8
C15B C16B H16B 119.8
C16B C17B C18B 120.7(4)
C16B C17B N4B 120.7(4)
C18B C17B N4B 118.5(4)
C19B C18B C17B 119.4(4)
C19B C18B H18B 120.3
C17B C18B H18B 120.3
C18B C19B C14B 122.0(4)
C18B C19B H19B 119.0
C14B C19B H19B 119.0

loop_
_geom_bond_atom_site_label_1
_geom_bond_atom_site_label_2
_geom_bond_distance
O1A N3A 1.236(4)
O2A N3A 1.229(4)
O3A N4A 1.231(5)
O4A N4A 1.226(5)
N1A C7A 1.283(5)
N1A N2A 1.387(5)
N2A C14A 1.343(5)
N2A H2C 0.93(5)
N3A C15A 1.453(5)
N4A C17A 1.443(5)
C1A C6A 1.374(6)
C1A C2A 1.386(6)
C1A H1A 0.9300
C2A C3A 1.377(7)
C2A H2A 0.9300
C3A C4A 1.360(7)
C3A H3A 0.9300
C4A C5A 1.390(6)
C4A H4A 0.9300
C5A C6A 1.378(6)
C5A H5A 0.9300
C6A C7A 1.488(6)
C7A C8A 1.489(6)
C8A C13A 1.373(6)
C8A C9A 1.373(6)
C9A C10A 1.390(7)
C9A H9A 0.9300
C10A C11A 1.354(8)
C10A H10A 0.9300
C11A C12A 1.364(7)
C11A H11A 0.9300
C12A C13A 1.372(7)
C12A H12A 0.9300
C13A H13A 0.9300
C14A C19A 1.402(6)
C14A C15A 1.421(6)
C15A C16A 1.381(5)
C16A C17A 1.361(6)
C16A H16A 0.9300
C17A C18A 1.398(6)
C18A C19A 1.369(6)
C18A H18A 0.9300
C19A H19A 0.9300
O2B N3B 1.234(4)
O3B N4B 1.227(5)
O4B N4B 1.226(5)
N1B C7B 1.295(5)
N1B N2B 1.369(5)
N2B C14B 1.359(5)
N2B H2D 0.84(5)
N3B O1B 1.227(4)
N3B C15B 1.443(5)
N4B C17B 1.457(5)
C1B C6B 1.383(6)
C1B C2B 1.384(6)
C1B H1B 0.9300
C2B C3B 1.374(6)
C2B H2B 0.9300
C3B C4B 1.355(7)
C3B H3B 0.9300
C4B C5B 1.393(6)
C4B H4B 0.9300
C5B C6B 1.388(6)
C5B H5B 0.9300
C6B C7B 1.476(6)
C7B C8B 1.488(6)
C8B C13B 1.377(6)
C8B C9B 1.377(7)
C13B C12B 1.388(7)
C13B H13B 0.9300
C12B C11B 1.372(8)
C12B H12B 0.9300
C11B C10B 1.353(8)
C11B H11B 0.9300
C10B C9B 1.386(7)
C10B H10B 0.9300
C9B H9B 0.9300
C14B C19B 1.400(6)
C14B C15B 1.433(5)
C15B C16B 1.368(5)
C16B C17B 1.362(6)
C16B H16B 0.9300
C17B C18B 1.399(5)
C18B C19B 1.356(5)
C18B H18B 0.9300
C19B H19B 0.9300

loop_
_geom_hbond_atom_site_label_D
_geom_hbond_atom_site_label_H
_geom_hbond_atom_site_label_A
_geom_hbond_site_symmetry_A
_geom_hbond_distance_DH
_geom_hbond_distance_HA
_geom_hbond_distance_DA
_geom_hbond_angle_DHA
_geom_hbond_publ_flag
N2A H2C O1A 1_555 0.93(5) 2.01(6) 2.616(5) 121(4) y
N2B H2D O1B 1_555 0.84(5) 1.99(6) 2.624(5) 132(5) y
C19A H19A O3B 1_555 0.93 2.56 3.301(6) 136 y
C19B H19B O3A 1_655 0.93 2.53 3.290(6) 139 y
C11B H11B O1B 3_666 0.93 2.60 3.437(7) 150 y

loop_
_geom_torsion_atom_site_label_1
_geom_torsion_atom_site_label_2
_geom_torsion_atom_site_label_3
_geom_torsion_atom_site_label_4
_geom_torsion
C7A N1A N2A C14A -176.9(4)
C6A C1A C2A C3A 0.5(7)
C1A C2A C3A C4A -0.9(7)
C2A C3A C4A C5A 1.0(8)
C3A C4A C5A C6A -0.6(7)
C2A C1A C6A C5A -0.1(7)
C2A C1A C6A C7A -177.9(4)
C4A C5A C6A C1A 0.1(7)
C4A C5A C6A C7A 178.0(4)
N2A N1A C7A C6A -176.1(3)
N2A N1A C7A C8A 5.3(6)
C1A C6A C7A N1A 19.3(6)
C5A C6A C7A N1A -158.5(4)
C1A C6A C7A C8A -162.1(4)
C5A C6A C7A C8A 20.1(6)
N1A C7A C8A C13A 75.7(6)
C6A C7A C8A C13A -102.8(5)
N1A C7A C8A C9A -105.2(5)
C6A C7A C8A C9A 76.3(5)
C13A C8A C9A C10A -1.9(7)
C7A C8A C9A C10A 179.0(4)
C8A C9A C10A C11A 2.5(8)
C9A C10A C11A C12A -1.5(9)
C10A C11A C12A C13A -0.2(8)
C11A C12A C13A C8A 0.8(8)
C9A C8A C13A C12A 0.3(7)
C7A C8A C13A C12A 179.4(4)
N1A N2A C14A C19A 8.5(6)
N1A N2A C14A C15A -171.5(4)
N2A C14A C15A C16A -179.7(4)
C19A C14A C15A C16A 0.3(6)
N2A C14A C15A N3A 0.6(6)
C19A C14A C15A N3A -179.3(4)
O2A N3A C15A C16A -3.4(6)
O1A N3A C15A C16A 175.6(4)
O2A N3A C15A C14A 176.3(4)
O1A N3A C15A C14A -4.8(6)
C14A C15A C16A C17A 0.3(6)
N3A C15A C16A C17A 180.0(4)
C15A C16A C17A C18A -0.4(7)
C15A C16A C17A N4A 179.7(4)
O4A N4A C17A C16A -179.5(4)
O3A N4A C17A C16A 0.5(6)
O4A N4A C17A C18A 0.7(6)
O3A N4A C17A C18A -179.4(4)
C16A C17A C18A C19A -0.1(7)
N4A C17A C18A C19A 179.8(4)
C17A C18A C19A C14A 0.7(7)
N2A C14A C19A C18A 179.2(4)
C15A C14A C19A C18A -0.8(6)
C7B N1B N2B C14B 178.4(4)
C6B C1B C2B C3B 0.3(7)
C1B C2B C3B C4B 1.4(7)
C2B C3B C4B C5B -0.9(8)
C3B C4B C5B C6B -1.3(7)
C2B C1B C6B C5B -2.5(6)
C2B C1B C6B C7B 177.0(4)
C4B C5B C6B C1B 3.0(7)
C4B C5B C6B C7B -176.5(4)
N2B N1B C7B C6B 177.0(3)
N2B N1B C7B C8B -5.4(6)
C1B C6B C7B N1B -25.7(6)
C5B C6B C7B N1B 153.8(4)
C1B C6B C7B C8B 156.7(4)
C5B C6B C7B C8B -23.9(6)
N1B C7B C8B C13B 120.6(5)
C6B C7B C8B C13B -61.9(6)
N1B C7B C8B C9B -60.8(6)
C6B C7B C8B C9B 116.6(5)
C9B C8B C13B C12B 0.9(7)
C7B C8B C13B C12B 179.4(4)
C8B C13B C12B C11B -0.6(8)
C13B C12B C11B C10B 0.1(9)
C12B C11B C10B C9B 0.2(9)
C13B C8B C9B C10B -0.6(7)
C7B C8B C9B C10B -179.2(5)
C11B C10B C9B C8B 0.1(8)
N1B N2B C14B C19B -9.8(6)
N1B N2B C14B C15B 170.2(4)
N2B C14B C15B C16B -178.8(4)
C19B C14B C15B C16B 1.2(6)
N2B C14B C15B N3B 0.7(6)
C19B C14B C15B N3B -179.2(4)
O1B N3B C15B C16B -173.2(4)
O2B N3B C15B C16B 6.9(6)
O1B N3B C15B C14B 7.3(6)
O2B N3B C15B C14B -172.7(4)
C14B C15B C16B C17B -1.3(6)
N3B C15B C16B C17B 179.1(4)
C15B C16B C17B C18B 0.0(6)
C15B C16B C17B N4B -177.8(4)
O4B N4B C17B C16B 179.3(4)
O3B N4B C17B C16B -2.7(6)
O4B N4B C17B C18B 1.4(6)
O3B N4B C17B C18B 179.4(4)
C16B C17B C18B C19B 1.3(7)
N4B C17B C18B C19B 179.2(4)
C17B C18B C19B C14B -1.4(7)
N2B C14B C19B C18B -179.8(4)
C15B C14B C19B C18B 0.1(6)

loop_
_cod_related_entry_id
_cod_related_entry_database
_cod_related_entry_code
1 ChemSpider 192175
